data_1548925
loop_
_publ_author_name
'Settineri, Nicholas S.'
'Arnold, John'

_publ_section_title
;
 Insertion, protonolysis and photolysis reactivity of a thorium monoalkyl
 amidinate complex.
;
_journal_issue 10
_journal_name_full 'Chemical science'
_journal_page_first 2831
_journal_page_last 2841
_journal_paper_doi 10.1039/c7sc05328b
_journal_volume 9
_journal_year 2018
_chemical_formula_sum 'C32 H67 B N6 Th'
_chemical_formula_weight 778.76
_chemical_name_systematic (BIMA)3Th(\m-H)2[B(C8H14)]
_space_group_crystal_system monoclinic
_space_group_IT_number 14
_space_group_name_Hall '-P 2yn'
_space_group_name_H-M_alt 'P 1 21/n 1'
_symmetry_space_group_name_Hall '-P 2yn'
_symmetry_space_group_name_H-M 'P 1 21/n 1'
_atom_sites_solution_hydrogens mixed
_atom_sites_solution_primary iterative
_atom_sites_solution_secondary difmap
_audit_creation_method SHELXL-2014/7
_audit_update_record
;
2017-12-14 deposited with the CCDC.
2018-02-16 downloaded from the CCDC.
;
_cell_angle_alpha 90
_cell_angle_beta 90.215(5)
_cell_angle_gamma 90
_cell_formula_units_Z 4
_cell_length_a 12.1573(13)
_cell_length_b 18.4711(18)
_cell_length_c 16.3766(18)
_cell_measurement_reflns_used 9447
_cell_measurement_temperature 100(2)
_cell_measurement_theta_max 25.38
_cell_measurement_theta_min 2.36
_cell_volume 3677.5(7)
_computing_cell_refinement 'Bruker SAINT'
_computing_data_collection 'Bruker APEX2'
_computing_data_reduction 'Bruker SAINT'
_computing_molecular_graphics Mercury
_computing_publication_material WinGX
_computing_structure_refinement 'SHELXL-2014/7 (Sheldrick, 2014)'
_computing_structure_solution 'SHELXT (Sheldrick 2015)'
_diffrn_ambient_temperature 100(2)
_diffrn_detector_area_resol_mean 8.366
_diffrn_measured_fraction_theta_full 1.000
_diffrn_measured_fraction_theta_max 0.991
_diffrn_measurement_device_type 'Bruker APEX-II CCD'
_diffrn_measurement_method 'phi and omega scans'
_diffrn_radiation_type MoK\a
_diffrn_radiation_wavelength 0.71073
_diffrn_reflns_av_R_equivalents 0.0484
_diffrn_reflns_av_unetI/netI 0.0162
_diffrn_reflns_Laue_measured_fraction_full 1.000
_diffrn_reflns_Laue_measured_fraction_max 0.991
_diffrn_reflns_limit_h_max 14
_diffrn_reflns_limit_h_min -14
_diffrn_reflns_limit_k_max 22
_diffrn_reflns_limit_k_min -22
_diffrn_reflns_limit_l_max 19
_diffrn_reflns_limit_l_min -19
_diffrn_reflns_number 193336
_diffrn_reflns_point_group_measured_fraction_full 1.000
_diffrn_reflns_point_group_measured_fraction_max 0.991
_diffrn_reflns_theta_full 25.000
_diffrn_reflns_theta_max 25.425
_diffrn_reflns_theta_min 1.243
_diffrn_source 'microfocus sealed tube'
_exptl_absorpt_coefficient_mu 4.083
_exptl_absorpt_correction_T_max 0.745
_exptl_absorpt_correction_T_min 0.651
_exptl_absorpt_correction_type multi-scan
_exptl_absorpt_process_details SADABS
_exptl_crystal_colour Colorless
_exptl_crystal_density_diffrn 1.407
_exptl_crystal_description Block
_exptl_crystal_F_000 1584
_exptl_crystal_size_max 0.050
_exptl_crystal_size_mid 0.050
_exptl_crystal_size_min 0.050
_refine_diff_density_max 1.291
_refine_diff_density_min -0.758
_refine_diff_density_rms 0.074
_refine_ls_extinction_method none
_refine_ls_goodness_of_fit_ref 1.103
_refine_ls_hydrogen_treatment mixed
_refine_ls_matrix_type full
_refine_ls_number_parameters 384
_refine_ls_number_reflns 6764
_refine_ls_number_restraints 0
_refine_ls_restrained_S_all 1.103
_refine_ls_R_factor_all 0.0257
_refine_ls_R_factor_gt 0.0207
_refine_ls_shift/su_max 0.003
_refine_ls_shift/su_mean 0.000
_refine_ls_structure_factor_coef Fsqd
_refine_ls_weighting_details 'w=1/[\s^2^(Fo^2^)+(0.0164P)^2^+5.9943P] where P=(Fo^2^+2Fc^2^)/3'
_refine_ls_weighting_scheme calc
_refine_ls_wR_factor_gt 0.0452
_refine_ls_wR_factor_ref 0.0467
_reflns_Friedel_coverage 0.000
_reflns_number_gt 5841
_reflns_number_total 6764
_reflns_threshold_expression 'I > 2\s(I)'
_cod_data_source_file c7sc05328b2.cif
_cod_data_source_block Th(BBN)(BIMA)3
_cod_depositor_comments 'Adding full bibliography for 1548917--1548927.cif.'
_cod_database_code 1548925
_shelx_shelxl_version_number 2014/7
_shelx_space_group_comment
;
The symmetry employed for this shelxl refinement is uniquely defined
by the following loop, which should always be used as a source of
symmetry information in preference to the above space-group names.
They are only intended as comments.
;
_shelx_estimated_absorpt_t_min 0.822
_shelx_estimated_absorpt_t_max 0.822

loop_
_space_group_symop_operation_xyz
'x, y, z'
'-x+1/2, y+1/2, -z+1/2'
'-x, -y, -z'
'x-1/2, -y-1/2, z-1/2'

loop_
_atom_site_label
_atom_site_type_symbol
_atom_site_fract_x
_atom_site_fract_y
_atom_site_fract_z
_atom_site_U_iso_or_equiv
_atom_site_adp_type
_atom_site_occupancy
_atom_site_site_symmetry_order
_atom_site_calc_flag
_atom_site_refinement_flags_posn
_atom_site_refinement_flags_adp
C1 C 0.2141(3) 0.0913(2) 0.6293(3) 0.0439(11) Uani 1 1 d . .
H1A H 0.2081 0.0829 0.6882 0.066 Uiso 1 1 calc R U
H1B H 0.1706 0.0550 0.5998 0.066 Uiso 1 1 calc R U
H1C H 0.1863 0.1398 0.6162 0.066 Uiso 1 1 calc R U
C2 C 0.3337(3) 0.08560(19) 0.6039(2) 0.0301(8) Uani 1 1 d . .
H2A H 0.3592 0.0350 0.6144 0.036 Uiso 1 1 calc R U
C3 C 0.3464(3) 0.1015(2) 0.5135(2) 0.0407(10) Uani 1 1 d . .
H3A H 0.3164 0.1496 0.5014 0.061 Uiso 1 1 calc R U
H3B H 0.3065 0.0650 0.4817 0.061 Uiso 1 1 calc R U
H3C H 0.4245 0.1002 0.4991 0.061 Uiso 1 1 calc R U
C4 C 0.5069(3) 0.12188(17) 0.6677(2) 0.0214(7) Uani 1 1 d . .
C5 C 0.5661(3) 0.05599(19) 0.6347(2) 0.0357(9) Uani 1 1 d . .
H5A H 0.5641 0.0171 0.6754 0.053 Uiso 1 1 calc R U
H5B H 0.6427 0.0686 0.6229 0.053 Uiso 1 1 calc R U
H5C H 0.5297 0.0397 0.5845 0.053 Uiso 1 1 calc R U
C6 C 0.6899(3) 0.19602(19) 0.8228(2) 0.0284(8) Uani 1 1 d . .
H6A H 0.6722 0.2478 0.8221 0.043 Uiso 1 1 calc R U
H6B H 0.7666 0.1894 0.8398 0.043 Uiso 1 1 calc R U
H6C H 0.6414 0.1711 0.8614 0.043 Uiso 1 1 calc R U
C7 C 0.6734(2) 0.16467(17) 0.7380(2) 0.0213(7) Uani 1 1 d . .
H7 H 0.6937 0.1122 0.7395 0.026 Uiso 1 1 calc R U
C8 C 0.7463(3) 0.20229(19) 0.6759(2) 0.0273(8) Uani 1 1 d . .
H8A H 0.7347 0.1805 0.6220 0.041 Uiso 1 1 calc R U
H8B H 0.8235 0.1968 0.6920 0.041 Uiso 1 1 calc R U
H8C H 0.7275 0.2539 0.6736 0.041 Uiso 1 1 calc R U
C9 C 0.2728(4) 0.0315(2) 0.8844(3) 0.0503(11) Uani 1 1 d . .
H9A H 0.2781 0.0335 0.9441 0.075 Uiso 1 1 calc R U
H9B H 0.2734 -0.0192 0.8666 0.075 Uiso 1 1 calc R U
H9C H 0.2042 0.0545 0.8666 0.075 Uiso 1 1 calc R U
C10 C 0.3677(3) 0.07016(17) 0.8479(2) 0.0309(8) Uani 1 1 d . .
H10 H 0.3686 0.0532 0.7899 0.037 Uiso 1 1 calc R U
C11 C 0.4797(3) 0.04605(19) 0.8821(2) 0.0360(9) Uani 1 1 d . .
H11A H 0.5387 0.0665 0.8487 0.054 Uiso 1 1 calc R U
H11B H 0.4843 -0.0069 0.8811 0.054 Uiso 1 1 calc R U
H11C H 0.4875 0.0631 0.9385 0.054 Uiso 1 1 calc R U
C12 C 0.3419(3) 0.19392(17) 0.9040(2) 0.0201(7) Uani 1 1 d . .
C13 C 0.3262(3) 0.16867(19) 0.9916(2) 0.0278(8) Uani 1 1 d . .
H13A H 0.3518 0.2064 1.0292 0.042 Uiso 1 1 calc R U
H13B H 0.3686 0.1243 1.0008 0.042 Uiso 1 1 calc R U
H13C H 0.2481 0.1590 1.0013 0.042 Uiso 1 1 calc R U
C14 C 0.4164(3) 0.34528(19) 0.9898(2) 0.0307(8) Uani 1 1 d . .
H14A H 0.4472 0.3052 1.0218 0.046 Uiso 1 1 calc R U
H14B H 0.3972 0.3852 1.0265 0.046 Uiso 1 1 calc R U
H14C H 0.4709 0.3619 0.9501 0.046 Uiso 1 1 calc R U
C15 C 0.3137(3) 0.31959(17) 0.9451(2) 0.0233(7) Uani 1 1 d . .
H15 H 0.2626 0.2980 0.9862 0.028 Uiso 1 1 calc R U
C16 C 0.2555(3) 0.38357(18) 0.9051(2) 0.0308(8) Uani 1 1 d . .
H16A H 0.3048 0.4064 0.8655 0.046 Uiso 1 1 calc R U
H16B H 0.2353 0.4189 0.9470 0.046 Uiso 1 1 calc R U
H16C H 0.1890 0.3665 0.8770 0.046 Uiso 1 1 calc R U
C17 C 0.0835(3) 0.2199(2) 0.7922(2) 0.0326(8) Uani 1 1 d . .
H17A H 0.1238 0.1743 0.7857 0.049 Uiso 1 1 calc R U
H17B H 0.0063 0.2095 0.8043 0.049 Uiso 1 1 calc R U
H17C H 0.1159 0.2478 0.8372 0.049 Uiso 1 1 calc R U
C18 C 0.0907(3) 0.26337(19) 0.7142(2) 0.0260(8) Uani 1 1 d . .
H18 H 0.0545 0.2352 0.6694 0.031 Uiso 1 1 calc R U
C19 C 0.0310(3) 0.3358(2) 0.7231(3) 0.0400(10) Uani 1 1 d . .
H19A H 0.0668 0.3646 0.7660 0.060 Uiso 1 1 calc R U
H19B H -0.0459 0.3271 0.7379 0.060 Uiso 1 1 calc R U
H19C H 0.0340 0.3622 0.6713 0.060 Uiso 1 1 calc R U
C20 C 0.2368(3) 0.29078(17) 0.6160(2) 0.0228(7) Uani 1 1 d . .
C21 C 0.1548(3) 0.2955(2) 0.5462(2) 0.0354(9) Uani 1 1 d . .
H21A H 0.1679 0.3400 0.5150 0.053 Uiso 1 1 calc R U
H21B H 0.0800 0.2962 0.5682 0.053 Uiso 1 1 calc R U
H21C H 0.1636 0.2535 0.5103 0.053 Uiso 1 1 calc R U
C22 C 0.3851(4) 0.3845(2) 0.4902(2) 0.0409(10) Uani 1 1 d . .
H22A H 0.3089 0.4016 0.4925 0.061 Uiso 1 1 calc R U
H22B H 0.4106 0.3853 0.4335 0.061 Uiso 1 1 calc R U
H22C H 0.4319 0.4160 0.5236 0.061 Uiso 1 1 calc R U
C23 C 0.3911(3) 0.30704(19) 0.52309(19) 0.0281(8) Uani 1 1 d . .
H23 H 0.3487 0.2749 0.4853 0.034 Uiso 1 1 calc R U
C24 C 0.5094(3) 0.2803(2) 0.5263(2) 0.0369(9) Uani 1 1 d . .
H24A H 0.5503 0.3075 0.5678 0.055 Uiso 1 1 calc R U
H24B H 0.5439 0.2874 0.4729 0.055 Uiso 1 1 calc R U
H24C H 0.5103 0.2287 0.5401 0.055 Uiso 1 1 calc R U
C25 C 0.5379(3) 0.43677(17) 0.6886(2) 0.0254(8) Uani 1 1 d . .
H25 H 0.4829 0.4224 0.6460 0.031 Uiso 1 1 calc R U
C26 C 0.5017(3) 0.50975(17) 0.7258(2) 0.0287(8) Uani 1 1 d . .
H26A H 0.5059 0.5473 0.6828 0.034 Uiso 1 1 calc R U
H26B H 0.4237 0.5056 0.7423 0.034 Uiso 1 1 calc R U
C27 C 0.5683(3) 0.53506(18) 0.7990(2) 0.0296(8) Uani 1 1 d . .
H27A H 0.5278 0.5747 0.8262 0.036 Uiso 1 1 calc R U
H27B H 0.6388 0.5553 0.7792 0.036 Uiso 1 1 calc R U
C28 C 0.5934(3) 0.47625(18) 0.8622(2) 0.0279(8) Uani 1 1 d . .
H28A H 0.5274 0.4694 0.8966 0.034 Uiso 1 1 calc R U
H28B H 0.6534 0.4937 0.8981 0.034 Uiso 1 1 calc R U
C29 C 0.6270(3) 0.40208(18) 0.8270(2) 0.0247(7) Uani 1 1 d . .
H29 H 0.6275 0.3659 0.8724 0.030 Uiso 1 1 calc R U
C30 C 0.7414(3) 0.40254(19) 0.7867(2) 0.0307(8) Uani 1 1 d . .
H30A H 0.7954 0.4217 0.8266 0.037 Uiso 1 1 calc R U
H30B H 0.7624 0.3520 0.7744 0.037 Uiso 1 1 calc R U
C31 C 0.7497(3) 0.44699(19) 0.7083(2) 0.0360(10) Uani 1 1 d . .
H31A H 0.8183 0.4332 0.6798 0.043 Uiso 1 1 calc R U
H31B H 0.7559 0.4988 0.7232 0.043 Uiso 1 1 calc R U
C32 C 0.6530(3) 0.4381(2) 0.6489(2) 0.0339(9) Uani 1 1 d . .
H32A H 0.6633 0.3924 0.6182 0.041 Uiso 1 1 calc R U
H32B H 0.6552 0.4783 0.6090 0.041 Uiso 1 1 calc R U
B1 B 0.5381(3) 0.37644(19) 0.7591(2) 0.0202(8) Uani 1 1 d . .
N1 N 0.4006(2) 0.13505(13) 0.65395(16) 0.0212(6) Uani 1 1 d . .
N2 N 0.5567(2) 0.17062(14) 0.71525(15) 0.0189(6) Uani 1 1 d . .
N3 N 0.3570(2) 0.14948(14) 0.84134(16) 0.0217(6) Uani 1 1 d . .
N4 N 0.3389(2) 0.26375(14) 0.88394(16) 0.0191(6) Uani 1 1 d . .
N5 N 0.2070(2) 0.27419(15) 0.69281(16) 0.0196(6) Uani 1 1 d . .
N6 N 0.3438(2) 0.30016(14) 0.60545(16) 0.0208(6) Uani 1 1 d . .
Th1 Th 0.39661(2) 0.24756(2) 0.74045(2) 0.01178(4) Uani 1 1 d . .
H1 H 0.556(2) 0.3197(14) 0.7251(16) 0.002(5) Uiso 1 1 d . .
H2 H 0.446(2) 0.3697(14) 0.7842(16) 0.002(5) Uiso 1 1 d . .

loop_
_atom_site_aniso_label
_atom_site_aniso_U_11
_atom_site_aniso_U_22
_atom_site_aniso_U_33
_atom_site_aniso_U_23
_atom_site_aniso_U_13
_atom_site_aniso_U_12
C1 0.035(2) 0.035(2) 0.062(3) -0.020(2) 0.000(2) -0.0112(18)
C2 0.0306(19) 0.0206(18) 0.039(2) -0.0107(16) -0.0041(16) -0.0035(15)
C3 0.045(2) 0.036(2) 0.040(2) -0.0179(18) -0.0156(19) -0.0029(18)
C4 0.0270(18) 0.0139(16) 0.0232(18) 0.0004(13) 0.0029(14) 0.0024(13)
C5 0.034(2) 0.025(2) 0.047(2) -0.0132(17) -0.0042(18) 0.0074(16)
C6 0.0305(19) 0.032(2) 0.0225(18) 0.0064(15) -0.0046(15) 0.0030(15)
C7 0.0200(16) 0.0181(16) 0.0259(18) 0.0013(14) 0.0021(14) 0.0056(13)
C8 0.0262(18) 0.031(2) 0.0248(19) 0.0003(15) 0.0045(15) 0.0026(15)
C9 0.058(3) 0.036(2) 0.057(3) 0.007(2) -0.003(2) -0.010(2)
C10 0.042(2) 0.0131(17) 0.037(2) 0.0008(15) 0.0040(17) -0.0021(15)
C11 0.042(2) 0.0206(19) 0.045(2) 0.0054(17) 0.0074(18) 0.0036(16)
C12 0.0168(16) 0.0196(17) 0.0241(18) 0.0024(14) -0.0006(13) 0.0013(13)
C13 0.033(2) 0.0254(19) 0.0251(19) 0.0050(15) 0.0025(15) 0.0011(15)
C14 0.039(2) 0.029(2) 0.0236(19) -0.0048(15) -0.0023(16) 0.0024(16)
C15 0.0266(18) 0.0217(18) 0.0216(18) 0.0002(14) 0.0042(14) 0.0026(14)
C16 0.036(2) 0.0234(19) 0.033(2) -0.0048(16) 0.0015(16) 0.0093(15)
C17 0.0216(18) 0.041(2) 0.035(2) 0.0048(17) 0.0043(15) -0.0039(16)
C18 0.0189(16) 0.035(2) 0.0237(18) 0.0024(15) -0.0035(14) 0.0012(14)
C19 0.027(2) 0.046(2) 0.048(3) 0.0062(19) 0.0000(18) 0.0128(17)
C20 0.0276(19) 0.0181(17) 0.0225(18) 0.0030(14) -0.0069(14) -0.0028(14)
C21 0.031(2) 0.046(2) 0.030(2) 0.0132(18) -0.0108(16) -0.0088(17)
C22 0.058(3) 0.041(2) 0.023(2) 0.0135(17) -0.0103(18) -0.023(2)
C23 0.033(2) 0.036(2) 0.0150(17) 0.0041(14) -0.0056(15) -0.0121(16)
C24 0.032(2) 0.060(3) 0.0188(19) 0.0026(18) 0.0048(16) -0.0126(19)
C25 0.0314(19) 0.0205(18) 0.0244(18) -0.0049(14) 0.0000(15) -0.0001(14)
C26 0.037(2) 0.0179(17) 0.031(2) 0.0031(15) 0.0033(16) 0.0041(15)
C27 0.0284(19) 0.0207(18) 0.040(2) -0.0101(16) 0.0053(16) 0.0000(14)
C28 0.0261(19) 0.0260(19) 0.032(2) -0.0119(15) -0.0030(16) 0.0016(15)
C29 0.0258(18) 0.0219(18) 0.0265(19) -0.0036(14) -0.0005(15) 0.0018(14)
C30 0.0195(18) 0.0262(19) 0.046(2) -0.0122(17) -0.0024(16) -0.0015(14)
C31 0.026(2) 0.025(2) 0.058(3) -0.0119(18) 0.0177(18) -0.0052(15)
C32 0.047(2) 0.0240(19) 0.031(2) -0.0015(16) 0.0173(18) -0.0043(17)
B1 0.0196(18) 0.0146(18) 0.026(2) -0.0062(16) 0.0033(16) -0.0008(14)
N1 0.0246(15) 0.0132(13) 0.0258(15) -0.0048(11) -0.0008(12) -0.0008(11)
N2 0.0221(14) 0.0164(14) 0.0183(14) -0.0010(11) 0.0006(11) 0.0011(11)
N3 0.0299(15) 0.0144(14) 0.0210(15) 0.0003(11) 0.0033(12) 0.0001(11)
N4 0.0207(14) 0.0220(15) 0.0145(13) 0.0019(11) 0.0014(11) 0.0019(11)
N5 0.0160(13) 0.0229(14) 0.0198(14) 0.0045(11) -0.0009(11) -0.0011(11)
N6 0.0244(15) 0.0231(15) 0.0150(14) 0.0039(11) -0.0030(11) -0.0055(11)
Th1 0.01246(6) 0.01224(6) 0.01063(6) -0.00028(4) -0.00024(4) 0.00033(4)

loop_
_atom_type_symbol
_atom_type_description
_atom_type_scat_dispersion_real
_atom_type_scat_dispersion_imag
_atom_type_scat_source
C C 0.0033 0.0016 'International Tables Vol C Tables 4.2.6.8 and 6.1.1.4'
H H 0.0000 0.0000 'International Tables Vol C Tables 4.2.6.8 and 6.1.1.4'
B B 0.0013 0.0007 'International Tables Vol C Tables 4.2.6.8 and 6.1.1.4'
N N 0.0061 0.0033 'International Tables Vol C Tables 4.2.6.8 and 6.1.1.4'
Th Th -7.2400 8.8979 'International Tables Vol C Tables 4.2.6.8 and 6.1.1.4'

loop_
_geom_angle_atom_site_label_1
_geom_angle_atom_site_label_2
_geom_angle_atom_site_label_3
_geom_angle
C2 C1 H1A 109.5
C2 C1 H1B 109.5
H1A C1 H1B 109.5
C2 C1 H1C 109.5
H1A C1 H1C 109.5
H1B C1 H1C 109.5
N1 C2 C1 109.5(3)
N1 C2 C3 111.4(3)
C1 C2 C3 110.8(3)
N1 C2 H2A 108.4
C1 C2 H2A 108.4
C3 C2 H2A 108.4
C2 C3 H3A 109.5
C2 C3 H3B 109.5
H3A C3 H3B 109.5
C2 C3 H3C 109.5
H3A C3 H3C 109.5
H3B C3 H3C 109.5
N1 C4 N2 114.4(3)
N1 C4 C5 123.2(3)
N2 C4 C5 122.4(3)
N1 C4 Th1 58.71(16)
N2 C4 Th1 55.70(16)
C5 C4 Th1 176.9(2)
C4 C5 H5A 109.5
C4 C5 H5B 109.5
H5A C5 H5B 109.5
C4 C5 H5C 109.5
H5A C5 H5C 109.5
H5B C5 H5C 109.5
C7 C6 H6A 109.5
C7 C6 H6B 109.5
H6A C6 H6B 109.5
C7 C6 H6C 109.5
H6A C6 H6C 109.5
H6B C6 H6C 109.5
N2 C7 C6 109.1(3)
N2 C7 C8 111.2(3)
C6 C7 C8 111.3(3)
N2 C7 H7 108.4
C6 C7 H7 108.4
C8 C7 H7 108.4
C7 C8 H8A 109.5
C7 C8 H8B 109.5
H8A C8 H8B 109.5
C7 C8 H8C 109.5
H8A C8 H8C 109.5
H8B C8 H8C 109.5
C10 C9 H9A 109.5
C10 C9 H9B 109.5
H9A C9 H9B 109.5
C10 C9 H9C 109.5
H9A C9 H9C 109.5
H9B C9 H9C 109.5
N3 C10 C9 116.1(3)
N3 C10 C11 113.1(3)
C9 C10 C11 113.8(3)
N3 C10 H10 104.0
C9 C10 H10 104.0
C11 C10 H10 104.0
C10 C11 H11A 109.5
C10 C11 H11B 109.5
H11A C11 H11B 109.5
C10 C11 H11C 109.5
H11A C11 H11C 109.5
H11B C11 H11C 109.5
N3 C12 N4 114.3(3)
N3 C12 C13 123.9(3)
N4 C12 C13 121.8(3)
N3 C12 Th1 58.03(16)
N4 C12 Th1 56.88(16)
C13 C12 Th1 173.7(2)
C12 C13 H13A 109.5
C12 C13 H13B 109.5
H13A C13 H13B 109.5
C12 C13 H13C 109.5
H13A C13 H13C 109.5
H13B C13 H13C 109.5
C15 C14 H14A 109.5
C15 C14 H14B 109.5
H14A C14 H14B 109.5
C15 C14 H14C 109.5
H14A C14 H14C 109.5
H14B C14 H14C 109.5
N4 C15 C14 112.0(3)
N4 C15 C16 110.4(3)
C14 C15 C16 110.1(3)
N4 C15 H15 108.1
C14 C15 H15 108.1
C16 C15 H15 108.1
C15 C16 H16A 109.5
C15 C16 H16B 109.5
H16A C16 H16B 109.5
C15 C16 H16C 109.5
H16A C16 H16C 109.5
H16B C16 H16C 109.5
C18 C17 H17A 109.5
C18 C17 H17B 109.5
H17A C17 H17B 109.5
C18 C17 H17C 109.5
H17A C17 H17C 109.5
H17B C17 H17C 109.5
N5 C18 C17 109.4(3)
N5 C18 C19 111.1(3)
C17 C18 C19 110.8(3)
N5 C18 H18 108.5
C17 C18 H18 108.5
C19 C18 H18 108.5
C18 C19 H19A 109.5
C18 C19 H19B 109.5
H19A C19 H19B 109.5
C18 C19 H19C 109.5
H19A C19 H19C 109.5
H19B C19 H19C 109.5
N6 C20 N5 114.8(3)
N6 C20 C21 122.6(3)
N5 C20 C21 122.6(3)
N6 C20 Th1 58.37(16)
N5 C20 Th1 57.74(16)
C21 C20 Th1 167.2(2)
C20 C21 H21A 109.5
C20 C21 H21B 109.5
H21A C21 H21B 109.5
C20 C21 H21C 109.5
H21A C21 H21C 109.5
H21B C21 H21C 109.5
C23 C22 H22A 109.5
C23 C22 H22B 109.5
H22A C22 H22B 109.5
C23 C22 H22C 109.5
H22A C22 H22C 109.5
H22B C22 H22C 109.5
N6 C23 C24 108.2(3)
N6 C23 C22 112.6(3)
C24 C23 C22 111.1(3)
N6 C23 H23 108.3
C24 C23 H23 108.3
C22 C23 H23 108.3
C23 C24 H24A 109.5
C23 C24 H24B 109.5
H24A C24 H24B 109.5
C23 C24 H24C 109.5
H24A C24 H24C 109.5
H24B C24 H24C 109.5
C26 C25 C32 114.4(3)
C26 C25 B1 108.7(3)
C32 C25 B1 108.3(3)
C26 C25 H25 108.4
C32 C25 H25 108.4
B1 C25 H25 108.4
C27 C26 C25 115.4(3)
C27 C26 H26A 108.4
C25 C26 H26A 108.4
C27 C26 H26B 108.4
C25 C26 H26B 108.4
H26A C26 H26B 107.5
C26 C27 C28 114.8(3)
C26 C27 H27A 108.6
C28 C27 H27A 108.6
C26 C27 H27B 108.6
C28 C27 H27B 108.6
H27A C27 H27B 107.5
C27 C28 C29 115.5(3)
C27 C28 H28A 108.4
C29 C28 H28A 108.4
C27 C28 H28B 108.4
C29 C28 H28B 108.4
H28A C28 H28B 107.5
C28 C29 C30 113.3(3)
C28 C29 B1 109.9(3)
C30 C29 B1 108.0(3)
C28 C29 H29 108.5
C30 C29 H29 108.5
B1 C29 H29 108.5
C31 C30 C29 115.2(3)
C31 C30 H30A 108.5
C29 C30 H30A 108.5
C31 C30 H30B 108.5
C29 C30 H30B 108.5
H30A C30 H30B 107.5
C30 C31 C32 115.0(3)
C30 C31 H31A 108.5
C32 C31 H31A 108.5
C30 C31 H31B 108.5
C32 C31 H31B 108.5
H31A C31 H31B 107.5
C31 C32 C25 115.4(3)
C31 C32 H32A 108.4
C25 C32 H32A 108.4
C31 C32 H32B 108.4
C25 C32 H32B 108.4
H32A C32 H32B 107.5
C25 B1 C29 106.9(3)
C25 B1 Th1 119.0(2)
C29 B1 Th1 134.0(2)
C25 B1 H1 105.6(13)
C29 B1 H1 116.6(13)
Th1 B1 H1 50.3(12)
C25 B1 H2 108.5(13)
C29 B1 H2 114.7(13)
Th1 B1 H2 53.6(12)
H1 B1 H2 103.9(18)
C4 N1 C2 121.0(3)
C4 N1 Th1 94.38(19)
C2 N1 Th1 144.6(2)
C4 N2 C7 122.2(3)
C4 N2 Th1 97.53(19)
C7 N2 Th1 140.23(19)
C12 N3 C10 124.8(3)
C12 N3 Th1 95.19(19)
C10 N3 Th1 138.7(2)
C12 N4 C15 121.1(3)
C12 N4 Th1 96.31(19)
C15 N4 Th1 142.4(2)
C20 N5 C18 121.0(3)
C20 N5 Th1 94.93(19)
C18 N5 Th1 142.3(2)
C20 N6 C23 121.1(3)
C20 N6 Th1 94.79(19)
C23 N6 Th1 138.1(2)
N2 Th1 N4 117.35(8)
N2 Th1 N5 143.25(9)
N4 Th1 N5 90.47(8)
N2 Th1 N6 106.19(9)
N4 Th1 N6 136.17(9)
N5 Th1 N6 53.74(8)
N2 Th1 N3 81.12(9)
N4 Th1 N3 53.39(8)
N5 Th1 N3 99.83(9)
N6 Th1 N3 144.87(9)
N2 Th1 N1 53.68(9)
N4 Th1 N1 129.88(8)
N5 Th1 N1 90.39(9)
N6 Th1 N1 80.12(9)
N3 Th1 N1 77.15(9)
N2 Th1 C20 124.62(9)
N4 Th1 C20 116.09(9)
N5 Th1 C20 27.33(9)
N6 Th1 C20 26.84(9)
N3 Th1 C20 122.01(9)
N1 Th1 C20 81.20(9)
N2 Th1 C12 98.10(8)
N4 Th1 C12 26.81(8)
N5 Th1 C12 98.09(8)
N6 Th1 C12 151.80(9)
N3 Th1 C12 26.78(8)
N1 Th1 C12 103.89(9)
C20 Th1 C12 125.23(9)
N2 Th1 C4 26.78(9)
N4 Th1 C4 127.79(9)
N5 Th1 C4 117.03(9)
N6 Th1 C4 93.71(9)
N3 Th1 C4 77.54(9)
N1 Th1 C4 26.91(9)
C20 Th1 C4 103.67(9)
C12 Th1 C4 102.05(9)
N2 Th1 B1 91.28(9)
N4 Th1 B1 88.35(9)
N5 Th1 B1 114.41(9)
N6 Th1 B1 85.74(10)
N3 Th1 B1 129.00(10)
N1 Th1 B1 135.39(9)
C20 Th1 B1 103.75(10)
C12 Th1 B1 108.15(10)
C4 Th1 B1 114.39(9)
N2 Th1 H1 69.9(6)
N4 Th1 H1 105.6(6)
N5 Th1 H1 128.0(6)
N6 Th1 H1 84.0(6)
N3 Th1 H1 129.6(6)
N1 Th1 H1 112.8(6)
C20 Th1 H1 108.4(6)
C12 Th1 H1 118.4(6)
C4 Th1 H1 91.5(6)
B1 Th1 H1 23.1(6)
N2 Th1 H2 113.2(6)
N4 Th1 H2 71.3(6)
N5 Th1 H2 97.7(6)
N6 Th1 H2 87.8(6)
N3 Th1 H2 121.6(6)
N1 Th1 H2 157.5(6)
C20 Th1 H2 96.5(6)
C12 Th1 H2 95.8(6)
C4 Th1 H2 137.7(6)
B1 Th1 H2 23.5(6)
H1 Th1 H2 46.5(9)

loop_
_geom_bond_atom_site_label_1
_geom_bond_atom_site_label_2
_geom_bond_distance
C1 C2 1.517(5)
C1 H1A 0.9800
C1 H1B 0.9800
C1 H1C 0.9800
C2 N1 1.471(4)
C2 C3 1.518(5)
C2 H2A 1.0000
C3 H3A 0.9800
C3 H3B 0.9800
C3 H3C 0.9800
C4 N1 1.332(4)
C4 N2 1.334(4)
C4 C5 1.515(4)
C4 Th1 2.935(3)
C5 H5A 0.9800
C5 H5B 0.9800
C5 H5C 0.9800
C6 C7 1.518(5)
C6 H6A 0.9800
C6 H6B 0.9800
C6 H6C 0.9800
C7 N2 1.470(4)
C7 C8 1.519(4)
C7 H7 1.0000
C8 H8A 0.9800
C8 H8B 0.9800
C8 H8C 0.9800
C9 C10 1.485(5)
C9 H9A 0.9800
C9 H9B 0.9800
C9 H9C 0.9800
C10 N3 1.475(4)
C10 C11 1.536(5)
C10 H10 1.0000
C11 H11A 0.9800
C11 H11B 0.9800
C11 H11C 0.9800
C12 N3 1.328(4)
C12 N4 1.332(4)
C12 C13 1.522(4)
C12 Th1 2.935(3)
C13 H13A 0.9800
C13 H13B 0.9800
C13 H13C 0.9800
C14 C15 1.521(5)
C14 H14A 0.9800
C14 H14B 0.9800
C14 H14C 0.9800
C15 N4 1.471(4)
C15 C16 1.524(5)
C15 H15 1.0000
C16 H16A 0.9800
C16 H16B 0.9800
C16 H16C 0.9800
C17 C18 1.512(5)
C17 H17A 0.9800
C17 H17B 0.9800
C17 H17C 0.9800
C18 N5 1.471(4)
C18 C19 1.530(5)
C18 H18 1.0000
C19 H19A 0.9800
C19 H19B 0.9800
C19 H19C 0.9800
C20 N6 1.324(4)
C20 N5 1.346(4)
C20 C21 1.516(5)
C20 Th1 2.922(3)
C21 H21A 0.9800
C21 H21B 0.9800
C21 H21C 0.9800
C22 C23 1.530(5)
C22 H22A 0.9800
C22 H22B 0.9800
C22 H22C 0.9800
C23 N6 1.474(4)
C23 C24 1.522(5)
C23 H23 1.0000
C24 H24A 0.9800
C24 H24B 0.9800
C24 H24C 0.9800
C25 C26 1.544(4)
C25 C32 1.545(5)
C25 B1 1.606(5)
C25 H25 1.0000
C26 C27 1.518(5)
C26 H26A 0.9900
C26 H26B 0.9900
C27 C28 1.530(5)
C27 H27A 0.9900
C27 H27B 0.9900
C28 C29 1.542(4)
C28 H28A 0.9900
C28 H28B 0.9900
C29 C30 1.542(5)
C29 B1 1.618(5)
C29 H29 1.0000
C30 C31 1.528(5)
C30 H30A 0.9900
C30 H30B 0.9900
C31 C32 1.533(5)
C31 H31A 0.9900
C31 H31B 0.9900
C32 H32A 0.9900
C32 H32B 0.9900
B1 Th1 2.953(3)
B1 H1 1.21(3)
B1 H2 1.21(3)
N1 Th1 2.516(2)
N2 Th1 2.446(3)
N3 Th1 2.500(3)
N4 Th1 2.473(3)
N5 Th1 2.480(3)
N6 Th1 2.497(3)
Th1 H1 2.37(3)
Th1 H2 2.44(3)
